data_1551469
loop_
_publ_author_name
'Hartmann, Deborah'
'Sch\"adler, Marcel'
'Greb, Lutz'

_publ_section_title
;
 Bis(catecholato)silanes: assessment, rationale and increase of
 silicon&#x2019;s Lewis superacidity
;
_journal_name_full 'Chemical Science'
_journal_paper_doi 10.1039/C9SC02167A
_journal_year 2019
_chemical_formula_moiety 'C18 H12 Br4 F5 K0.5 O7 Si, C6 H12 K0.5 O3'
_chemical_formula_sum 'C24 H24 Br4 F5 K O10 Si'
_chemical_formula_weight 954.26
_space_group_crystal_system triclinic
_space_group_IT_number 2
_space_group_name_Hall '-P 1'
_space_group_name_H-M_alt 'P -1'
_symmetry_space_group_name_Hall '-P 1'
_symmetry_space_group_name_H-M 'P -1'
_atom_sites_solution_hydrogens geom
_atom_sites_solution_primary dual
_audit_creation_date 2019-02-11
_audit_creation_method
;
Olex2 1.2
(compiled 2018.05.29 svn.r3508 for OlexSys, GUI svn.r5506)
;
_audit_update_record
;
2019-03-26 deposited with the CCDC.    2019-06-17 downloaded from the CCDC.
;
_cell_angle_alpha 91.94(3)
_cell_angle_beta 92.84(3)
_cell_angle_gamma 92.24(3)
_cell_formula_units_Z 2
_cell_length_a 9.6800(19)
_cell_length_b 10.278(2)
_cell_length_c 15.852(3)
_cell_measurement_reflns_used 1697
_cell_measurement_temperature 120
_cell_measurement_theta_max 48
_cell_measurement_theta_min 1.8
_cell_volume 1573.0(5)
_computing_cell_refinement 'DENZO/SCALEPACK (Bruker AXS, 1997-2009)'
_computing_data_collection 'COLLECT (Bruker AXS, 1997-2009)'
_computing_data_reduction 'DENZO/SCALEPACK (Bruker AXS, 1997-2009)'
_computing_molecular_graphics 'Olex2 (Dolomanov et al., 2009)'
_computing_publication_material 'Olex2 (Dolomanov et al., 2009)'
_computing_structure_refinement 'ShelXL (Sheldrick, 2015)'
_computing_structure_solution 'ShelXT (Sheldrick, 2015)'
_diffrn_ambient_temperature 120
_diffrn_measured_fraction_theta_full 0.996
_diffrn_measured_fraction_theta_max 0.990
_diffrn_measurement_device_type 'NONIUS KAPPA CCD'
_diffrn_measurement_method O-Scan
_diffrn_radiation_type MoK\a
_diffrn_radiation_wavelength 0.71073
_diffrn_reflns_av_R_equivalents 0.0831
_diffrn_reflns_av_unetI/netI 0.1500
_diffrn_reflns_Laue_measured_fraction_full 0.996
_diffrn_reflns_Laue_measured_fraction_max 0.990
_diffrn_reflns_limit_h_max 13
_diffrn_reflns_limit_h_min -13
_diffrn_reflns_limit_k_max 14
_diffrn_reflns_limit_k_min -14
_diffrn_reflns_limit_l_max 21
_diffrn_reflns_limit_l_min -21
_diffrn_reflns_number 14762
_diffrn_reflns_point_group_measured_fraction_full 0.996
_diffrn_reflns_point_group_measured_fraction_max 0.990
_diffrn_reflns_theta_full 25.242
_diffrn_reflns_theta_max 29.000
_diffrn_reflns_theta_min 1.287
_diffrn_source 'fine-focus sealed tube'
_exptl_absorpt_coefficient_mu 5.370
_exptl_absorpt_correction_type none
_exptl_crystal_colour colourless
_exptl_crystal_colour_primary colourless
_exptl_crystal_density_diffrn 2.015
_exptl_crystal_description block
_exptl_crystal_F_000 932
_exptl_crystal_size_max 0.4
_exptl_crystal_size_mid 0.4
_exptl_crystal_size_min 0.35
_refine_diff_density_max 0.949
_refine_diff_density_min -0.865
_refine_diff_density_rms 0.133
_refine_ls_extinction_method none
_refine_ls_goodness_of_fit_ref 1.008
_refine_ls_hydrogen_treatment constr
_refine_ls_matrix_type full
_refine_ls_number_parameters 409
_refine_ls_number_reflns 8277
_refine_ls_number_restraints 0
_refine_ls_restrained_S_all 1.008
_refine_ls_R_factor_all 0.1758
_refine_ls_R_factor_gt 0.0664
_refine_ls_shift/su_max 0.001
_refine_ls_shift/su_mean 0.000
_refine_ls_structure_factor_coef Fsqd
_refine_ls_weighting_details 'w=1/[\s^2^(Fo^2^)+(0.0530P)^2^+0.9900P] where P=(Fo^2^+2Fc^2^)/3'
_refine_ls_weighting_scheme calc
_refine_ls_wR_factor_gt 0.1191
_refine_ls_wR_factor_ref 0.1486
_reflns_Friedel_coverage 0.000
_reflns_number_gt 3942
_reflns_number_total 8277
_reflns_threshold_expression 'I > 2\s(I)'
_cod_data_source_file c9sc02167a2.cif
_cod_data_source_block ms108_p1
_cod_original_cell_volume 1573.0(6)
_cod_database_code 1551469
_shelx_shelxl_version_number 2018/3
_shelx_space_group_comment
;
The symmetry employed for this shelxl refinement is uniquely defined
by the following loop, which should always be used as a source of
symmetry information in preference to the above space-group names.
They are only intended as comments.
;
_shelx_estimated_absorpt_t_max 0.255
_shelx_estimated_absorpt_t_min 0.223
_olex2_refinement_description
;
1. Fixed Uiso
 At 1.2 times of:
  All C(H,H) groups
2.a Secondary CH2 refined with riding coordinates:
 C13(H13A,H13B), C14(H14A,H14B), C15(H15A,H15B), C16(H16A,H16B), C17(H17A,
 H17B), C18(H18A,H18B), C19(H19A,H19B), C20(H20A,H20B), C21(H21A,H21B),
 C22(H22A,H22B), C23(H23A,H23B), C24(H24A,H24B)
;
_olex2_submission_special_instructions 'No special instructions were received'

loop_
_space_group_symop_operation_xyz
'x, y, z'
'-x, -y, -z'

loop_
_atom_site_label
_atom_site_type_symbol
_atom_site_fract_x
_atom_site_fract_y
_atom_site_fract_z
_atom_site_U_iso_or_equiv
_atom_site_adp_type
_atom_site_occupancy
_atom_site_site_symmetry_order
_atom_site_calc_flag
_atom_site_refinement_flags_posn
_atom_site_refinement_flags_adp
_atom_site_refinement_flags_occupancy
Br1 Br 1.08991(7) 0.92150(7) 0.86552(5) 0.0459(2) Uani 1 1 d . . .
Br2 Br 1.03931(8) 1.19729(7) 0.76319(5) 0.0500(2) Uani 1 1 d . . .
Br3 Br 0.75844(8) 1.21479(7) 0.63604(5) 0.0488(2) Uani 1 1 d . . .
Br4 Br 0.53732(7) 0.95641(7) 0.61205(5) 0.0467(2) Uani 1 1 d . . .
K1 K 1.000000 0.500000 0.500000 0.0566(7) Uani 1 2 d S T P
Si1 Si 0.75681(17) 0.59255(18) 0.74585(11) 0.0300(4) Uani 1 1 d . . .
F1 F 0.8355(3) 0.5367(3) 0.6665(2) 0.0366(9) Uani 1 1 d . . .
F2 F 0.3751(3) 0.3100(3) 0.7318(2) 0.0345(9) Uani 1 1 d . . .
F3 F 0.4070(3) 0.1015(4) 0.8333(2) 0.0406(10) Uani 1 1 d . . .
F4 F 0.6422(4) 0.0863(4) 0.9350(2) 0.0419(10) Uani 1 1 d . . .
F5 F 0.8471(3) 0.2712(3) 0.9357(2) 0.0375(9) Uani 1 1 d . . .
O1 O 0.6679(4) 0.7194(4) 0.7021(3) 0.0303(10) Uani 1 1 d . . .
O2 O 0.8765(4) 0.7059(4) 0.7925(3) 0.0306(10) Uani 1 1 d . . .
O3 O 0.8083(4) 0.4914(4) 0.8263(3) 0.0307(10) Uani 1 1 d . . .
O4 O 0.5995(4) 0.5059(4) 0.7355(3) 0.0315(10) Uani 1 1 d . . .
O5 O 1.2484(4) 0.4097(4) 0.5618(3) 0.0379(11) Uani 1 1 d . . .
O6 O 1.1981(4) 0.6827(4) 0.5710(3) 0.0378(11) Uani 1 1 d . . .
O7 O 0.9250(4) 0.7570(4) 0.5406(3) 0.0388(11) Uani 1 1 d . . .
C1 C 0.7394(6) 0.8344(6) 0.7123(4) 0.0261(14) Uani 1 1 d . . .
C2 C 0.8589(6) 0.8260(6) 0.7638(4) 0.0292(15) Uani 1 1 d . . .
C3 C 0.9423(6) 0.9363(7) 0.7852(4) 0.0327(16) Uani 1 1 d . . .
C4 C 0.9115(6) 1.0529(6) 0.7463(4) 0.0325(15) Uani 1 1 d . . .
C5 C 0.7958(6) 1.0605(6) 0.6940(4) 0.0312(15) Uani 1 1 d . . .
C6 C 0.7041(6) 0.9515(6) 0.6789(4) 0.0334(16) Uani 1 1 d . . .
C7 C 0.5957(6) 0.4006(6) 0.7835(4) 0.0286(15) Uani 1 1 d . . .
C8 C 0.4912(6) 0.3046(6) 0.7834(4) 0.0330(16) Uani 1 1 d . . .
C9 C 0.5070(6) 0.1991(6) 0.8340(4) 0.0324(15) Uani 1 1 d . . .
C10 C 0.6265(7) 0.1903(6) 0.8847(4) 0.0320(15) Uani 1 1 d . . .
C11 C 0.7312(6) 0.2867(6) 0.8866(4) 0.0282(15) Uani 1 1 d . . .
C12 C 0.7163(6) 0.3923(6) 0.8355(4) 0.0304(15) Uani 1 1 d . . .
C13 C 1.2953(7) 0.2921(7) 0.5229(4) 0.0424(18) Uani 1 1 d . . .
H13A H 1.372692 0.258013 0.557639 0.051 Uiso 1 1 calc R . .
H13B H 1.328101 0.309517 0.466065 0.051 Uiso 1 1 calc R . .
C14 C 1.3537(6) 0.5100(7) 0.5673(4) 0.0420(18) Uani 1 1 d . . .
H14A H 1.375524 0.536867 0.509920 0.050 Uiso 1 1 calc R . .
H14B H 1.438897 0.477682 0.595142 0.050 Uiso 1 1 calc R . .
C15 C 1.3054(6) 0.6238(7) 0.6172(4) 0.0391(17) Uani 1 1 d . . .
H15A H 1.271592 0.594470 0.671579 0.047 Uiso 1 1 calc R . .
H15B H 1.383445 0.687866 0.629504 0.047 Uiso 1 1 calc R . .
C16 C 1.1412(7) 0.7872(7) 0.6175(4) 0.0429(18) Uani 1 1 d . . .
H16A H 1.215616 0.851910 0.636559 0.051 Uiso 1 1 calc R . .
H16B H 1.097651 0.753578 0.668049 0.051 Uiso 1 1 calc R . .
C17 C 1.0358(7) 0.8500(7) 0.5623(4) 0.0415(18) Uani 1 1 d . . .
H17A H 1.000120 0.926572 0.592543 0.050 Uiso 1 1 calc R . .
H17B H 1.078170 0.879943 0.510461 0.050 Uiso 1 1 calc R . .
C18 C 0.8218(7) 0.8030(7) 0.4836(4) 0.0445(18) Uani 1 1 d . . .
H18A H 0.859893 0.814115 0.427386 0.053 Uiso 1 1 calc R . .
H18B H 0.791002 0.888422 0.504443 0.053 Uiso 1 1 calc R . .
K2 K 1.500000 0.500000 1.000000 0.0382(5) Uani 1 2 d S T P
O8 O 1.6114(4) 0.7170(4) 0.9153(3) 0.0345(11) Uani 1 1 d . . .
O9 O 1.3266(4) 0.6388(4) 0.8937(3) 0.0334(11) Uani 1 1 d . . .
O10 O 1.2428(4) 0.3874(4) 0.9452(3) 0.0351(11) Uani 1 1 d . . .
C19 C 1.7153(6) 0.7927(7) 0.9664(4) 0.0339(16) Uani 1 1 d . . .
H19A H 1.671941 0.838005 1.013861 0.041 Uiso 1 1 calc R . .
H19B H 1.760255 0.859129 0.931935 0.041 Uiso 1 1 calc R . .
C20 C 1.5079(6) 0.7997(7) 0.8818(4) 0.0353(16) Uani 1 1 d . . .
H20A H 1.549513 0.861445 0.842718 0.042 Uiso 1 1 calc R . .
H20B H 1.468181 0.850495 0.928207 0.042 Uiso 1 1 calc R . .
C21 C 1.3960(6) 0.7153(7) 0.8352(4) 0.0338(16) Uani 1 1 d . . .
H21A H 1.329494 0.770674 0.805384 0.041 Uiso 1 1 calc R . .
H21B H 1.437490 0.657979 0.792734 0.041 Uiso 1 1 calc R . .
C22 C 1.2146(6) 0.5616(7) 0.8539(4) 0.0383(17) Uani 1 1 d . . .
H22A H 1.249446 0.506169 0.807974 0.046 Uiso 1 1 calc R . .
H22B H 1.145561 0.619301 0.828571 0.046 Uiso 1 1 calc R . .
C23 C 1.1475(6) 0.4780(6) 0.9159(4) 0.0332(16) Uani 1 1 d . . .
H23A H 1.117978 0.532396 0.963968 0.040 Uiso 1 1 calc R . .
H23B H 1.064560 0.431438 0.888839 0.040 Uiso 1 1 calc R . .
C24 C 1.1798(6) 0.2980(6) 1.0002(4) 0.0339(16) Uani 1 1 d . . .
H24A H 1.103205 0.247513 0.969004 0.041 Uiso 1 1 calc R . .
H24B H 1.140716 0.346683 1.047821 0.041 Uiso 1 1 calc R . .

loop_
_atom_site_aniso_label
_atom_site_aniso_U_11
_atom_site_aniso_U_22
_atom_site_aniso_U_33
_atom_site_aniso_U_23
_atom_site_aniso_U_13
_atom_site_aniso_U_12
Br1 0.0341(4) 0.0454(5) 0.0566(5) -0.0043(4) -0.0062(3) -0.0050(3)
Br2 0.0566(5) 0.0387(5) 0.0538(5) -0.0040(4) 0.0106(4) -0.0122(4)
Br3 0.0624(5) 0.0363(5) 0.0494(5) 0.0079(4) 0.0137(4) 0.0061(4)
Br4 0.0456(4) 0.0441(5) 0.0504(5) 0.0086(4) -0.0065(3) 0.0081(3)
K1 0.0368(12) 0.0409(15) 0.088(2) -0.0162(13) -0.0278(12) 0.0054(10)
Si1 0.0262(9) 0.0292(11) 0.0338(11) 0.0029(8) -0.0061(8) -0.0021(8)
F1 0.036(2) 0.036(2) 0.038(2) -0.0008(18) 0.0013(17) -0.0008(16)
F2 0.0206(17) 0.037(2) 0.045(2) 0.0047(18) -0.0109(16) -0.0057(15)
F3 0.031(2) 0.043(2) 0.047(2) 0.0016(19) 0.0007(17) -0.0121(17)
F4 0.046(2) 0.035(2) 0.045(2) 0.0039(19) 0.0026(18) -0.0076(18)
F5 0.039(2) 0.036(2) 0.037(2) 0.0078(18) -0.0040(17) 0.0004(17)
O1 0.030(2) 0.028(3) 0.031(3) 0.003(2) -0.0053(19) -0.0031(19)
O2 0.024(2) 0.030(3) 0.037(3) 0.005(2) -0.0062(19) -0.0003(19)
O3 0.023(2) 0.034(3) 0.034(3) 0.002(2) -0.0073(18) -0.0062(19)
O4 0.023(2) 0.033(3) 0.038(3) 0.005(2) -0.0124(19) -0.0005(18)
O5 0.031(2) 0.045(3) 0.037(3) -0.003(2) -0.006(2) 0.003(2)
O6 0.038(3) 0.039(3) 0.035(3) -0.003(2) -0.005(2) -0.002(2)
O7 0.039(3) 0.042(3) 0.036(3) 0.006(2) -0.003(2) 0.002(2)
C1 0.027(3) 0.024(4) 0.027(4) 0.001(3) 0.001(3) 0.001(3)
C2 0.023(3) 0.034(4) 0.032(4) 0.001(3) 0.005(3) 0.001(3)
C3 0.031(4) 0.036(4) 0.032(4) -0.005(3) 0.006(3) 0.002(3)
C4 0.031(4) 0.033(4) 0.035(4) 0.004(3) 0.008(3) -0.002(3)
C5 0.042(4) 0.024(4) 0.029(4) 0.003(3) 0.010(3) 0.006(3)
C6 0.037(4) 0.034(4) 0.029(4) 0.002(3) 0.004(3) 0.006(3)
C7 0.026(3) 0.031(4) 0.030(4) 0.006(3) -0.001(3) 0.005(3)
C8 0.027(3) 0.037(4) 0.033(4) 0.000(3) -0.008(3) -0.007(3)
C9 0.039(4) 0.024(4) 0.033(4) 0.001(3) 0.001(3) -0.004(3)
C10 0.047(4) 0.021(4) 0.027(4) 0.003(3) 0.005(3) -0.001(3)
C11 0.022(3) 0.031(4) 0.030(4) -0.003(3) -0.008(3) 0.000(3)
C12 0.026(3) 0.028(4) 0.037(4) 0.002(3) -0.001(3) -0.001(3)
C13 0.047(4) 0.046(5) 0.034(4) 0.000(4) -0.007(3) 0.015(4)
C14 0.028(4) 0.057(5) 0.040(4) 0.005(4) -0.011(3) -0.001(3)
C15 0.032(4) 0.050(5) 0.034(4) -0.001(3) -0.012(3) -0.005(3)
C16 0.042(4) 0.045(5) 0.040(4) -0.012(4) 0.002(3) -0.012(3)
C17 0.048(4) 0.035(4) 0.042(4) -0.001(3) 0.008(3) 0.003(3)
C18 0.057(5) 0.046(5) 0.032(4) 0.002(4) 0.002(3) 0.013(4)
K2 0.0251(10) 0.0459(14) 0.0428(13) 0.0095(11) -0.0071(9) -0.0029(9)
O8 0.026(2) 0.039(3) 0.037(3) -0.001(2) -0.0063(19) -0.001(2)
O9 0.023(2) 0.044(3) 0.033(3) 0.007(2) -0.0057(19) -0.002(2)
O10 0.022(2) 0.045(3) 0.037(3) 0.009(2) -0.0057(19) -0.002(2)
C19 0.031(3) 0.042(4) 0.027(4) 0.005(3) -0.010(3) -0.008(3)
C20 0.026(3) 0.049(5) 0.030(4) 0.005(3) -0.009(3) 0.003(3)
C21 0.030(3) 0.040(4) 0.031(4) 0.005(3) -0.002(3) 0.005(3)
C22 0.030(4) 0.048(5) 0.036(4) -0.002(3) -0.010(3) 0.005(3)
C23 0.016(3) 0.040(4) 0.043(4) 0.005(3) -0.012(3) 0.004(3)
C24 0.027(3) 0.043(4) 0.031(4) 0.007(3) -0.007(3) -0.005(3)

loop_
_atom_type_symbol
_atom_type_description
_atom_type_scat_dispersion_real
_atom_type_scat_dispersion_imag
_atom_type_scat_source
C C 0.0033 0.0016 'International Tables Vol C Tables 4.2.6.8 and 6.1.1.4'
H H 0.0000 0.0000 'International Tables Vol C Tables 4.2.6.8 and 6.1.1.4'
Br Br -0.2901 2.4595 'International Tables Vol C Tables 4.2.6.8 and 6.1.1.4'
F F 0.0171 0.0103 'International Tables Vol C Tables 4.2.6.8 and 6.1.1.4'
K K 0.2009 0.2494 'International Tables Vol C Tables 4.2.6.8 and 6.1.1.4'
O O 0.0106 0.0060 'International Tables Vol C Tables 4.2.6.8 and 6.1.1.4'
Si Si 0.0817 0.0704 'International Tables Vol C Tables 4.2.6.8 and 6.1.1.4'

loop_
_geom_angle_atom_site_label_1
_geom_angle_atom_site_label_2
_geom_angle_atom_site_label_3
_geom_angle
_geom_angle_site_symmetry_1
_geom_angle_site_symmetry_3
F1 K1 F1 180.0 . 2_766
F1 K1 C14 74.31(13) 2_766 .
F1 K1 C14 105.69(13) . .
F1 K1 C14 74.31(13) . 2_766
F1 K1 C14 105.69(13) 2_766 2_766
O5 K1 F1 102.24(11) 2_766 2_766
O5 K1 F1 77.76(11) 2_766 .
O5 K1 F1 77.76(11) . 2_766
O5 K1 F1 102.24(11) . .
O5 K1 O5 180.00(8) 2_766 .
O5 K1 O6 62.12(13) 2_766 2_766
O5 K1 O6 117.88(13) 2_766 .
O5 K1 O6 62.12(13) . .
O5 K1 O6 117.88(13) . 2_766
O5 K1 O7 120.43(13) 2_766 2_766
O5 K1 O7 59.56(13) . 2_766
O5 K1 O7 120.44(13) . .
O5 K1 O7 59.56(13) 2_766 .
O5 K1 C14 158.03(15) . 2_766
O5 K1 C14 21.97(15) . .
O5 K1 C14 158.03(15) 2_766 .
O5 K1 C14 21.97(15) 2_766 2_766
O6 K1 F1 87.61(11) . .
O6 K1 F1 87.61(11) 2_766 2_766
O6 K1 F1 92.39(11) 2_766 .
O6 K1 F1 92.39(11) . 2_766
O6 K1 O6 180.0 . 2_766
O6 K1 O7 120.23(13) . 2_766
O6 K1 O7 120.23(13) 2_766 .
O6 K1 O7 59.77(13) . .
O6 K1 O7 59.77(13) 2_766 2_766
O6 K1 C14 42.07(15) 2_766 2_766
O6 K1 C14 137.93(15) 2_766 .
O6 K1 C14 137.93(15) . 2_766
O6 K1 C14 42.07(15) . .
O7 K1 F1 116.00(11) 2_766 .
O7 K1 F1 64.00(11) . .
O7 K1 F1 116.00(11) . 2_766
O7 K1 F1 64.00(11) 2_766 2_766
O7 K1 O7 180.00(6) . 2_766
O7 K1 C14 78.18(15) 2_766 .
O7 K1 C14 101.82(15) 2_766 2_766
O7 K1 C14 78.18(15) . 2_766
O7 K1 C14 101.82(15) . .
C14 K1 C14 180.0(2) 2_766 .
F1 Si1 O1 101.9(2) . .
F1 Si1 O2 102.8(2) . .
F1 Si1 O3 102.9(2) . .
F1 Si1 O4 102.1(2) . .
O1 Si1 O3 155.2(2) . .
O2 Si1 O1 89.0(2) . .
O2 Si1 O3 85.8(2) . .
O2 Si1 O4 155.1(2) . .
O4 Si1 O1 85.5(2) . .
O4 Si1 O3 89.1(2) . .
Si1 F1 K1 165.9(2) . .
C1 O1 Si1 112.4(4) . .
C2 O2 Si1 112.1(4) . .
C12 O3 Si1 112.3(4) . .
C7 O4 Si1 112.8(3) . .
C13 O5 K1 117.2(3) . .
C14 O5 K1 111.4(4) . .
C14 O5 C13 111.7(5) . .
C15 O6 K1 112.3(4) . .
C15 O6 C16 112.5(5) . .
C16 O6 K1 114.0(3) . .
C17 O7 K1 116.6(3) . .
C18 O7 K1 113.2(4) . .
C18 O7 C17 114.0(5) . .
O1 C1 C2 112.3(5) . .
O1 C1 C6 127.1(5) . .
C6 C1 C2 120.6(6) . .
O2 C2 C1 113.1(5) . .
O2 C2 C3 126.1(6) . .
C3 C2 C1 120.6(6) . .
C2 C3 Br1 118.1(5) . .
C2 C3 C4 118.3(6) . .
C4 C3 Br1 123.5(5) . .
C3 C4 Br2 118.4(5) . .
C5 C4 Br2 120.7(5) . .
C5 C4 C3 120.8(6) . .
C4 C5 Br3 121.2(5) . .
C4 C5 C6 120.6(6) . .
C6 C5 Br3 118.2(5) . .
C1 C6 Br4 118.2(5) . .
C1 C6 C5 118.6(6) . .
C5 C6 Br4 123.2(5) . .
O4 C7 C8 127.1(5) . .
O4 C7 C12 112.3(5) . .
C8 C7 C12 120.6(6) . .
F2 C8 C7 121.1(6) . .
F2 C8 C9 119.2(5) . .
C9 C8 C7 119.6(6) . .
F3 C9 C8 120.7(6) . .
F3 C9 C10 119.4(6) . .
C8 C9 C10 119.9(6) . .
F4 C10 C9 120.0(5) . .
F4 C10 C11 118.7(6) . .
C9 C10 C11 121.3(6) . .
F5 C11 C10 118.7(6) . .
F5 C11 C12 122.1(5) . .
C12 C11 C10 119.1(5) . .
O3 C12 C7 112.8(6) . .
O3 C12 C11 127.5(6) . .
C11 C12 C7 119.6(6) . .
O5 C13 H13A 110.2 . .
O5 C13 H13B 110.2 . .
O5 C13 C18 107.6(5) . 2_766
H13A C13 H13B 108.5 . .
C18 C13 H13A 110.2 2_766 .
C18 C13 H13B 110.2 2_766 .
K1 C14 H14A 88.0 . .
K1 C14 H14B 155.9 . .
O5 C14 K1 46.6(3) . .
O5 C14 H14A 109.8 . .
O5 C14 H14B 109.8 . .
O5 C14 C15 109.3(5) . .
H14A C14 H14B 108.3 . .
C15 C14 K1 79.7(3) . .
C15 C14 H14A 109.8 . .
C15 C14 H14B 109.8 . .
O6 C15 C14 109.8(5) . .
O6 C15 H15A 109.7 . .
O6 C15 H15B 109.7 . .
C14 C15 H15A 109.7 . .
C14 C15 H15B 109.7 . .
H15A C15 H15B 108.2 . .
O6 C16 H16A 109.9 . .
O6 C16 H16B 109.9 . .
O6 C16 C17 109.1(5) . .
H16A C16 H16B 108.3 . .
C17 C16 H16A 109.9 . .
C17 C16 H16B 109.9 . .
O7 C17 C16 108.7(6) . .
O7 C17 H17A 110.0 . .
O7 C17 H17B 110.0 . .
C16 C17 H17A 110.0 . .
C16 C17 H17B 110.0 . .
H17A C17 H17B 108.3 . .
O7 C18 C13 108.6(6) . 2_766
O7 C18 H18A 110.0 . .
O7 C18 H18B 110.0 . .
C13 C18 H18A 110.0 2_766 .
C13 C18 H18B 110.0 2_766 .
H18A C18 H18B 108.4 . .
O8 K2 O8 180.0 . 2_867
O9 K2 O8 60.60(11) 2_867 2_867
O9 K2 O8 119.39(12) . 2_867
O9 K2 O8 119.39(12) 2_867 .
O9 K2 O8 60.61(11) . .
O9 K2 O9 180.00(15) . 2_867
O9 K2 O10 61.15(12) 2_867 2_867
O9 K2 O10 118.85(13) . 2_867
O9 K2 O10 61.15(13) . .
O9 K2 O10 118.85(13) 2_867 .
O10 K2 O8 60.25(12) . 2_867
O10 K2 O8 119.75(12) . .
O10 K2 O8 119.75(12) 2_867 2_867
O10 K2 O8 60.25(12) 2_867 .
O10 K2 O10 180.0 . 2_867
C19 O8 K2 113.0(3) . .
C20 O8 K2 113.4(3) . .
C20 O8 C19 110.4(5) . .
C21 O9 K2 114.5(3) . .
C21 O9 C22 111.9(5) . .
C22 O9 K2 113.8(4) . .
C23 O10 K2 113.7(3) . .
C23 O10 C24 111.1(4) . .
C24 O10 K2 116.8(3) . .
O8 C19 H19A 110.1 . .
O8 C19 H19B 110.1 . .
O8 C19 C24 108.2(5) . 2_867
H19A C19 H19B 108.4 . .
C24 C19 H19A 110.1 2_867 .
C24 C19 H19B 110.1 2_867 .
O8 C20 H20A 110.0 . .
O8 C20 H20B 110.0 . .
O8 C20 C21 108.4(5) . .
H20A C20 H20B 108.4 . .
C21 C20 H20A 110.0 . .
C21 C20 H20B 110.0 . .
O9 C21 C20 109.3(5) . .
O9 C21 H21A 109.8 . .
O9 C21 H21B 109.8 . .
C20 C21 H21A 109.8 . .
C20 C21 H21B 109.8 . .
H21A C21 H21B 108.3 . .
O9 C22 H22A 109.5 . .
O9 C22 H22B 109.5 . .
O9 C22 C23 110.8(5) . .
H22A C22 H22B 108.1 . .
C23 C22 H22A 109.5 . .
C23 C22 H22B 109.5 . .
O10 C23 C22 109.0(5) . .
O10 C23 H23A 109.9 . .
O10 C23 H23B 109.9 . .
C22 C23 H23A 109.9 . .
C22 C23 H23B 109.9 . .
H23A C23 H23B 108.3 . .
O10 C24 C19 109.9(5) . 2_867
O10 C24 H24A 109.7 . .
O10 C24 H24B 109.7 . .
C19 C24 H24A 109.7 2_867 .
C19 C24 H24B 109.7 2_867 .
H24A C24 H24B 108.2 . .

loop_
_geom_bond_atom_site_label_1
_geom_bond_atom_site_label_2
_geom_bond_distance
_geom_bond_site_symmetry_2
Br1 C3 1.880(6) .
Br2 C4 1.898(6) .
Br3 C5 1.898(6) .
Br4 C6 1.890(6) .
K1 F1 3.168(3) 2_766
K1 F1 3.168(3) .
K1 O5 2.757(4) 2_766
K1 O5 2.757(4) .
K1 O6 2.799(4) .
K1 O6 2.799(4) 2_766
K1 O7 2.828(5) .
K1 O7 2.828(5) 2_766
K1 C14 3.532(6) 2_766
K1 C14 3.532(6) .
Si1 F1 1.604(4) .
Si1 O1 1.736(4) .
Si1 O2 1.731(4) .
Si1 O3 1.739(5) .
Si1 O4 1.732(4) .
F2 C8 1.360(7) .
F3 C9 1.366(7) .
F4 C10 1.364(7) .
F5 C11 1.351(6) .
O1 C1 1.346(7) .
O2 C2 1.344(7) .
O3 C12 1.343(7) .
O4 C7 1.345(7) .
O5 C13 1.438(7) .
O5 C14 1.419(8) .
O6 C15 1.409(7) .
O6 C16 1.425(7) .
O7 C17 1.430(8) .
O7 C18 1.418(8) .
C1 C2 1.390(8) .
C1 C6 1.380(9) .
C2 C3 1.389(9) .
C3 C4 1.401(9) .
C4 C5 1.366(9) .
C5 C6 1.408(9) .
C7 C8 1.385(8) .
C7 C12 1.403(8) .
C8 C9 1.379(9) .
C9 C10 1.383(9) .
C10 C11 1.388(8) .
C11 C12 1.384(9) .
C13 H13A 0.9900 .
C13 H13B 0.9900 .
C13 C18 1.464(10) 2_766
C14 H14A 0.9900 .
C14 H14B 0.9900 .
C14 C15 1.492(9) .
C15 H15A 0.9900 .
C15 H15B 0.9900 .
C16 H16A 0.9900 .
C16 H16B 0.9900 .
C16 C17 1.492(9) .
C17 H17A 0.9900 .
C17 H17B 0.9900 .
C18 H18A 0.9900 .
C18 H18B 0.9900 .
K2 O8 2.846(4) .
K2 O8 2.846(4) 2_867
K2 O9 2.786(4) 2_867
K2 O9 2.786(4) .
K2 O10 2.790(4) .
K2 O10 2.790(4) 2_867
O8 C19 1.446(7) .
O8 C20 1.432(7) .
O9 C21 1.413(7) .
O9 C22 1.426(7) .
O10 C23 1.409(7) .
O10 C24 1.428(7) .
C19 H19A 0.9900 .
C19 H19B 0.9900 .
C19 C24 1.496(8) 2_867
C20 H20A 0.9900 .
C20 H20B 0.9900 .
C20 C21 1.508(8) .
C21 H21A 0.9900 .
C21 H21B 0.9900 .
C22 H22A 0.9900 .
C22 H22B 0.9900 .
C22 C23 1.484(9) .
C23 H23A 0.9900 .
C23 H23B 0.9900 .
C24 H24A 0.9900 .
C24 H24B 0.9900 .
